data_4083521
loop_
_publ_author_name
'Namura, Kyo'
'Suzuki, Hiroharu'

_publ_section_title
;
 Synthesis, Structure, and Reactivity of Mixed-Ligand Dinuclear Ruthenium
 Polyhydrido Complexes Supported by
 1,4,7-Trimethyl-1,4,7-triazacyclononane and Bulky Phosphine Ligands
;
_journal_issue 12
_journal_name_full Organometallics
_journal_page_first 2968
_journal_paper_doi 10.1021/om500018j
_journal_volume 33
_journal_year 2014
_chemical_formula_sum 'C27 H67 N3 P2 Ru2'
_chemical_formula_weight 697.92
_chemical_name_systematic
; 
 ? 
;
_space_group_IT_number 14
_symmetry_cell_setting monoclinic
_symmetry_space_group_name_Hall '-P 2yn'
_symmetry_space_group_name_H-M 'P 1 21/n 1'
_atom_sites_solution_hydrogens geom
_atom_sites_solution_primary direct
_atom_sites_solution_secondary difmap
_audit_creation_method SHELXL-97
_cell_angle_alpha 90.00
_cell_angle_beta 93.029(2)
_cell_angle_gamma 90.00
_cell_formula_units_Z 4
_cell_length_a 11.4893(8)
_cell_length_b 16.3668(9)
_cell_length_c 17.9240(11)
_cell_measurement_reflns_used 22871
_cell_measurement_temperature 123(2)
_cell_measurement_theta_max 27.48
_cell_measurement_theta_min 3.06
_cell_volume 3365.8(4)
_computing_cell_refinement PROCESS-AUTO
_computing_data_collection 'PROCESS-AUTO (Rigaku, 1998)'
_computing_data_reduction 'SHELXS-97 (Sheldrick, 1990)'
_computing_molecular_graphics 'ORTEX (P.McArdle, 1995)'
_computing_publication_material SHELXL-97
_computing_structure_refinement 'SHELXL-97 (Sheldrick, 1997)'
_computing_structure_solution SHELXS-97
_diffrn_ambient_temperature 123(2)
_diffrn_detector_area_resol_mean 10
_diffrn_measured_fraction_theta_full 0.979
_diffrn_measured_fraction_theta_max 0.979
_diffrn_measurement_device_type 'Rigaku R-AXIS RAPID Imaging Plate'
_diffrn_measurement_method \w
_diffrn_radiation_monochromator graphite
_diffrn_radiation_source 'Rigaku Rotating Anode Ultrax18'
_diffrn_radiation_type MoK\a
_diffrn_radiation_wavelength 0.71069
_diffrn_reflns_av_R_equivalents 0.0542
_diffrn_reflns_av_sigmaI/netI 0.0593
_diffrn_reflns_limit_h_max 14
_diffrn_reflns_limit_h_min -14
_diffrn_reflns_limit_k_max 20
_diffrn_reflns_limit_k_min -20
_diffrn_reflns_limit_l_max 23
_diffrn_reflns_limit_l_min -22
_diffrn_reflns_number 22348
_diffrn_reflns_theta_full 27.48
_diffrn_reflns_theta_max 27.48
_diffrn_reflns_theta_min 3.06
_exptl_absorpt_coefficient_mu 1.011
_exptl_absorpt_correction_T_max 1.0000
_exptl_absorpt_correction_T_min 0.5877
_exptl_absorpt_correction_type empirical
_exptl_crystal_colour red
_exptl_crystal_density_diffrn 1.377
_exptl_crystal_density_meas ?
_exptl_crystal_density_method 'not measured'
_exptl_crystal_description platelet
_exptl_crystal_F_000 1472
_exptl_crystal_size_max 0.180
_exptl_crystal_size_mid 0.180
_exptl_crystal_size_min 0.020
_refine_diff_density_max 1.567
_refine_diff_density_min -1.429
_refine_diff_density_rms 0.169
_refine_ls_extinction_method none
_refine_ls_goodness_of_fit_ref 1.074
_refine_ls_hydrogen_treatment refall
_refine_ls_matrix_type full
_refine_ls_number_parameters 326
_refine_ls_number_reflns 7557
_refine_ls_number_restraints 1
_refine_ls_restrained_S_all 1.079
_refine_ls_R_factor_all 0.0779
_refine_ls_R_factor_gt 0.0638
_refine_ls_shift/su_max 0.001
_refine_ls_shift/su_mean 0.000
_refine_ls_structure_factor_coef Fsqd
_refine_ls_weighting_details 'calc w=1/[\s^2^(Fo^2^)+(0.0795P)^2^+18.7339P] where P=(Fo^2^+2Fc^2^)/3'
_refine_ls_weighting_scheme calc
_refine_ls_wR_factor_gt 0.1666
_refine_ls_wR_factor_ref 0.1770
_reflns_number_gt 6128
_reflns_number_total 7557
_reflns_threshold_expression >2sigma(I)
_cod_data_source_file om500018j_si_001.cif
_cod_data_source_block 4b
_cod_depositor_comments
;
The following automatic conversions were performed:

'_symmetry_cell_setting' value 'Monoclinic' changed to 'monoclinic'
according to
/usr/data/users/saulius/crontab/automatic-downloads/rss-feeds/ACS/lib/dictionaries/cif_core.dic
dictionary named 'cif_core.dic' version 2.4.2 from
2011-04-26.

'_exptl_absorpt_correction_type' value 'Empirical'
changed to 'empirical' according to
/usr/data/users/saulius/crontab/automatic-downloads/rss-feeds/ACS/lib/dictionaries/cif_core.dic
dictionary named 'cif_core.dic' version 2.4.2 from 2011-04-26.

Automatic conversion script
Id: cif_fix_values 2281 2013-09-26 08:29:07Z andrius 

 Adding full bibliography for 4083517--4083527.cif.

The following automatic conversions were performed:

'_exptl_crystal_density_meas' value 'not measured' was changed to '?'
- the value is perceived as not measured.

Automatic conversion script
Id: cif_fix_values 3008 2015-01-20 13:52:24Z robertas 
;
_cod_original_sg_symbol_H-M P21/n
_cod_database_code 4083521

loop_
_symmetry_equiv_pos_as_xyz
'x, y, z'
'x+1/2, -y+1/2, z+1/2'
'-x, -y, -z'
'-x-1/2, y-1/2, -z-1/2'

loop_
_atom_site_label
_atom_site_type_symbol
_atom_site_fract_x
_atom_site_fract_y
_atom_site_fract_z
_atom_site_U_iso_or_equiv
_atom_site_adp_type
_atom_site_occupancy
_atom_site_symmetry_multiplicity
_atom_site_calc_flag
_atom_site_refinement_flags
Ru1 Ru 0.61438(4) 0.13153(3) 0.24573(3) 0.02455(14) Uani 1 1 d D
Ru2 Ru 0.45975(4) 0.24048(3) 0.23786(3) 0.02389(14) Uani 1 1 d .
P1 P 0.36441(13) 0.28014(9) 0.13063(9) 0.0259(3) Uani 1 1 d .
P2 P 0.34899(13) 0.28052(10) 0.33148(9) 0.0281(3) Uani 1 1 d .
N1 N 0.6733(5) 0.0351(3) 0.3232(3) 0.0327(11) Uani 1 1 d .
N2 N 0.6779(5) 0.0436(3) 0.1676(3) 0.0320(11) Uani 1 1 d .
N3 N 0.7990(4) 0.1600(3) 0.2559(3) 0.0322(11) Uani 1 1 d .
C1 C 0.7109(6) -0.0383(4) 0.2821(4) 0.0382(15) Uani 1 1 d .
H1A H 0.6834 -0.0881 0.3070 0.046 Uiso 1 1 calc R
H1B H 0.7971 -0.0402 0.2831 0.046 Uiso 1 1 calc R
C2 C 0.6630(7) -0.0368(4) 0.2022(4) 0.0401(15) Uani 1 1 d .
H2A H 0.7034 -0.0787 0.1731 0.048 Uiso 1 1 calc R
H2B H 0.5791 -0.0509 0.2006 0.048 Uiso 1 1 calc R
C3 C 0.8043(6) 0.0591(5) 0.1562(4) 0.0439(17) Uani 1 1 d .
H3A H 0.8518 0.0177 0.1843 0.053 Uiso 1 1 calc R
H3B H 0.8186 0.0526 0.1026 0.053 Uiso 1 1 calc R
C4 C 0.8423(6) 0.1418(5) 0.1809(4) 0.0420(16) Uani 1 1 d .
H4A H 0.8117 0.1829 0.1445 0.050 Uiso 1 1 calc R
H4B H 0.9284 0.1448 0.1831 0.050 Uiso 1 1 calc R
C5 C 0.8604(6) 0.1112(4) 0.3149(4) 0.0380(15) Uani 1 1 d .
H5A H 0.9156 0.1466 0.3444 0.046 Uiso 1 1 calc R
H5B H 0.9058 0.0674 0.2918 0.046 Uiso 1 1 calc R
C6 C 0.7749(5) 0.0739(4) 0.3657(4) 0.0373(15) Uani 1 1 d .
H6A H 0.8153 0.0321 0.3975 0.045 Uiso 1 1 calc R
H6B H 0.7459 0.1168 0.3990 0.045 Uiso 1 1 calc R
C7 C 0.5867(6) 0.0115(4) 0.3773(4) 0.0394(15) Uani 1 1 d .
H7A H 0.5175 -0.0111 0.3505 0.059 Uiso 1 1 calc R
H7B H 0.5646 0.0598 0.4057 0.059 Uiso 1 1 calc R
H7C H 0.6206 -0.0297 0.4116 0.059 Uiso 1 1 calc R
C8 C 0.6105(7) 0.0462(5) 0.0952(4) 0.0445(17) Uani 1 1 d .
H8A H 0.6241 0.0985 0.0705 0.067 Uiso 1 1 calc R
H8B H 0.5273 0.0403 0.1035 0.067 Uiso 1 1 calc R
H8C H 0.6355 0.0014 0.0634 0.067 Uiso 1 1 calc R
C9 C 0.8168(6) 0.2481(4) 0.2711(4) 0.0388(15) Uani 1 1 d .
H9A H 0.7741 0.2802 0.2324 0.058 Uiso 1 1 calc R
H9B H 0.9001 0.2609 0.2707 0.058 Uiso 1 1 calc R
H9C H 0.7880 0.2615 0.3201 0.058 Uiso 1 1 calc R
C10 C 0.2156(5) 0.3295(4) 0.1229(4) 0.0317(13) Uani 1 1 d .
H10 H 0.2172 0.3723 0.1628 0.038 Uiso 1 1 calc R
C11 C 0.1739(6) 0.3732(5) 0.0516(4) 0.0410(16) Uani 1 1 d .
H11A H 0.2337 0.4118 0.0369 0.061 Uiso 1 1 calc R
H11B H 0.1017 0.4029 0.0601 0.061 Uiso 1 1 calc R
H11C H 0.1592 0.3330 0.0116 0.061 Uiso 1 1 calc R
C12 C 0.1196(6) 0.2693(5) 0.1433(5) 0.0459(17) Uani 1 1 d .
H12A H 0.1496 0.2330 0.1833 0.069 Uiso 1 1 calc R
H12B H 0.0954 0.2368 0.0993 0.069 Uiso 1 1 calc R
H12C H 0.0526 0.2998 0.1604 0.069 Uiso 1 1 calc R
C13 C 0.3606(6) 0.1924(4) 0.0622(4) 0.0366(14) Uani 1 1 d .
H13 H 0.4434 0.1735 0.0623 0.044 Uiso 1 1 calc R
C14 C 0.2950(7) 0.1190(4) 0.0894(4) 0.0438(17) Uani 1 1 d .
H14A H 0.3200 0.1075 0.1415 0.066 Uiso 1 1 calc R
H14B H 0.3112 0.0715 0.0584 0.066 Uiso 1 1 calc R
H14C H 0.2111 0.1305 0.0861 0.066 Uiso 1 1 calc R
C15 C 0.3278(8) 0.2100(5) -0.0204(4) 0.051(2) Uani 1 1 d .
H15A H 0.3798 0.2521 -0.0387 0.077 Uiso 1 1 calc R
H15B H 0.2471 0.2293 -0.0255 0.077 Uiso 1 1 calc R
H15C H 0.3357 0.1599 -0.0496 0.077 Uiso 1 1 calc R
C16 C 0.4443(5) 0.3569(4) 0.0754(4) 0.0303(12) Uani 1 1 d .
H16 H 0.4012 0.3627 0.0257 0.036 Uiso 1 1 calc R
C17 C 0.4472(6) 0.4415(4) 0.1129(4) 0.0396(15) Uani 1 1 d .
H17A H 0.3674 0.4611 0.1177 0.059 Uiso 1 1 calc R
H17B H 0.4895 0.4799 0.0823 0.059 Uiso 1 1 calc R
H17C H 0.4867 0.4374 0.1625 0.059 Uiso 1 1 calc R
C18 C 0.5689(6) 0.3315(5) 0.0612(5) 0.0473(18) Uani 1 1 d .
H18A H 0.5679 0.2798 0.0335 0.071 Uiso 1 1 calc R
H18B H 0.6131 0.3244 0.1090 0.071 Uiso 1 1 calc R
H18C H 0.6058 0.3739 0.0319 0.071 Uiso 1 1 calc R
C19 C 0.2326(6) 0.3601(4) 0.3197(4) 0.0364(14) Uani 1 1 d .
H19 H 0.1841 0.3424 0.2746 0.044 Uiso 1 1 calc R
C20 C 0.2820(7) 0.4439(4) 0.2982(4) 0.0424(16) Uani 1 1 d .
H20A H 0.3430 0.4362 0.2626 0.064 Uiso 1 1 calc R
H20B H 0.3152 0.4712 0.3431 0.064 Uiso 1 1 calc R
H20C H 0.2194 0.4776 0.2753 0.064 Uiso 1 1 calc R
C21 C 0.1456(7) 0.3710(5) 0.3807(4) 0.050(2) Uani 1 1 d .
H21A H 0.1127 0.3178 0.3931 0.075 Uiso 1 1 calc R
H21B H 0.0828 0.4077 0.3627 0.075 Uiso 1 1 calc R
H21C H 0.1856 0.3945 0.4254 0.075 Uiso 1 1 calc R
C22 C 0.2658(6) 0.1986(5) 0.3786(4) 0.0404(16) Uani 1 1 d .
H22 H 0.2268 0.2235 0.4217 0.048 Uiso 1 1 calc R
C23 C 0.3450(6) 0.1297(5) 0.4081(5) 0.050(2) Uani 1 1 d .
H23A H 0.3983 0.1507 0.4481 0.075 Uiso 1 1 calc R
H23B H 0.3901 0.1085 0.3675 0.075 Uiso 1 1 calc R
H23C H 0.2974 0.0858 0.4277 0.075 Uiso 1 1 calc R
C24 C 0.1732(6) 0.1624(5) 0.3254(5) 0.055(2) Uani 1 1 d .
H24A H 0.1169 0.2049 0.3099 0.082 Uiso 1 1 calc R
H24B H 0.1330 0.1182 0.3505 0.082 Uiso 1 1 calc R
H24C H 0.2097 0.1406 0.2814 0.082 Uiso 1 1 calc R
C25 C 0.4474(6) 0.3151(5) 0.4132(4) 0.0379(15) Uani 1 1 d .
H25 H 0.4965 0.2663 0.4264 0.046 Uiso 1 1 calc R
C26 C 0.3913(8) 0.3374(7) 0.4850(4) 0.063(3) Uani 1 1 d .
H26A H 0.3393 0.2932 0.4990 0.094 Uiso 1 1 calc R
H26B H 0.3464 0.3879 0.4776 0.094 Uiso 1 1 calc R
H26C H 0.4520 0.3455 0.5248 0.094 Uiso 1 1 calc R
C27 C 0.5349(7) 0.3810(5) 0.3920(4) 0.0479(18) Uani 1 1 d .
H27A H 0.5450 0.3791 0.3381 0.072 Uiso 1 1 calc R
H27B H 0.6101 0.3710 0.4189 0.072 Uiso 1 1 calc R
H27C H 0.5057 0.4350 0.4056 0.072 Uiso 1 1 calc R
H1 H 0.4329 0.1111 0.2254 0.07(3) Uiso 1 1 d R
H2 H 0.5366 0.2188 0.2970 0.06(3) Uiso 1 1 d RD
H3 H 0.5761 0.2026 0.1740 0.05(2) Uiso 1 1 d RD
H4 H 0.4579 0.3408 0.2357 0.11(4) Uiso 1 1 d R

loop_
_atom_site_aniso_label
_atom_site_aniso_U_11
_atom_site_aniso_U_22
_atom_site_aniso_U_33
_atom_site_aniso_U_23
_atom_site_aniso_U_13
_atom_site_aniso_U_12
Ru1 0.0193(2) 0.0273(2) 0.0273(3) -0.00095(17) 0.00279(17) 0.00216(16)
Ru2 0.0157(2) 0.0281(2) 0.0279(3) -0.00039(18) 0.00106(17) 0.00158(16)
P1 0.0199(7) 0.0296(7) 0.0280(7) 0.0014(6) -0.0003(5) 0.0001(5)
P2 0.0178(7) 0.0361(8) 0.0305(8) 0.0025(6) 0.0026(6) 0.0040(6)
N1 0.031(3) 0.030(3) 0.037(3) 0.004(2) 0.005(2) 0.007(2)
N2 0.031(3) 0.030(3) 0.036(3) 0.000(2) 0.006(2) 0.005(2)
N3 0.025(3) 0.032(3) 0.040(3) -0.001(2) 0.007(2) 0.001(2)
C1 0.042(4) 0.031(3) 0.042(4) 0.002(3) 0.001(3) 0.001(3)
C2 0.047(4) 0.033(3) 0.040(4) -0.007(3) 0.002(3) 0.002(3)
C3 0.037(4) 0.055(4) 0.041(4) -0.002(3) 0.017(3) 0.006(3)
C4 0.029(3) 0.049(4) 0.050(4) 0.000(3) 0.016(3) 0.007(3)
C5 0.024(3) 0.042(4) 0.048(4) -0.003(3) 0.000(3) 0.002(3)
C6 0.023(3) 0.049(4) 0.040(4) 0.002(3) 0.000(3) 0.008(3)
C7 0.031(3) 0.041(4) 0.046(4) 0.002(3) 0.005(3) -0.001(3)
C8 0.062(5) 0.043(4) 0.028(3) -0.008(3) -0.001(3) 0.006(3)
C9 0.032(3) 0.037(3) 0.048(4) 0.004(3) 0.005(3) -0.002(3)
C10 0.020(3) 0.043(3) 0.032(3) 0.004(3) -0.002(2) 0.001(2)
C11 0.030(3) 0.053(4) 0.039(4) 0.005(3) -0.001(3) 0.006(3)
C12 0.025(3) 0.054(4) 0.058(5) 0.008(4) -0.001(3) -0.008(3)
C13 0.039(4) 0.036(3) 0.035(3) -0.002(3) -0.001(3) -0.003(3)
C14 0.054(5) 0.035(4) 0.041(4) -0.001(3) -0.007(3) -0.008(3)
C15 0.073(6) 0.042(4) 0.038(4) -0.004(3) -0.012(4) 0.001(4)
C16 0.027(3) 0.033(3) 0.031(3) 0.000(2) 0.003(2) -0.003(2)
C17 0.030(3) 0.044(4) 0.045(4) 0.002(3) 0.001(3) -0.008(3)
C18 0.024(3) 0.060(5) 0.059(5) 0.009(4) 0.011(3) 0.002(3)
C19 0.025(3) 0.052(4) 0.032(3) -0.004(3) 0.002(2) 0.012(3)
C20 0.049(4) 0.032(3) 0.046(4) 0.004(3) 0.001(3) 0.014(3)
C21 0.037(4) 0.072(5) 0.041(4) -0.001(4) 0.007(3) 0.026(4)
C22 0.026(3) 0.048(4) 0.048(4) 0.014(3) 0.009(3) 0.005(3)
C23 0.031(4) 0.055(5) 0.065(5) 0.027(4) 0.009(3) 0.006(3)
C24 0.027(4) 0.056(5) 0.081(6) 0.026(4) 0.004(4) -0.011(3)
C25 0.031(3) 0.049(4) 0.034(3) 0.000(3) 0.002(3) 0.010(3)
C26 0.051(5) 0.107(8) 0.029(4) -0.008(4) -0.003(3) 0.018(5)
C27 0.041(4) 0.052(4) 0.049(4) -0.006(3) -0.013(3) -0.009(3)

loop_
_atom_type_symbol
_atom_type_description
_atom_type_scat_dispersion_real
_atom_type_scat_dispersion_imag
_atom_type_scat_source
C C 0.0033 0.0016 'International Tables Vol C Tables 4.2.6.8 and 6.1.1.4'
H H 0.0000 0.0000 'International Tables Vol C Tables 4.2.6.8 and 6.1.1.4'
N N 0.0061 0.0033 'International Tables Vol C Tables 4.2.6.8 and 6.1.1.4'
Ru Ru -1.2594 0.8363 'International Tables Vol C Tables 4.2.6.8 and 6.1.1.4'
P P 0.1023 0.0942 'International Tables Vol C Tables 4.2.6.8 and 6.1.1.4'

loop_
_geom_angle_atom_site_label_1
_geom_angle_atom_site_label_2
_geom_angle_atom_site_label_3
_geom_angle
N2 Ru1 N3 80.5(2)
N2 Ru1 N1 80.0(2)
N3 Ru1 N1 80.4(2)
N2 Ru1 Ru2 134.20(15)
N3 Ru1 Ru2 122.48(14)
N1 Ru1 Ru2 137.85(14)
P2 Ru2 P1 106.41(6)
P2 Ru2 Ru1 126.06(5)
P1 Ru2 Ru1 124.13(4)
C16 P1 C13 99.3(3)
C16 P1 C10 98.1(3)
C13 P1 C10 106.7(3)
C16 P1 Ru2 114.5(2)
C13 P1 Ru2 109.1(2)
C10 P1 Ru2 125.6(2)
C19 P2 C22 99.8(3)
C19 P2 C25 105.9(3)
C22 P2 C25 99.4(3)
C19 P2 Ru2 123.1(2)
C22 P2 Ru2 116.7(2)
C25 P2 Ru2 109.0(2)
C7 N1 C1 109.8(5)
C7 N1 C6 108.0(5)
C1 N1 C6 110.8(5)
C7 N1 Ru1 114.2(4)
C1 N1 Ru1 111.0(4)
C6 N1 Ru1 102.9(4)
C2 N2 C8 109.2(6)
C2 N2 C3 110.1(5)
C8 N2 C3 110.0(6)
C2 N2 Ru1 105.9(4)
C8 N2 Ru1 111.8(4)
C3 N2 Ru1 109.8(4)
C5 N3 C9 109.8(5)
C5 N3 C4 111.7(5)
C9 N3 C4 108.2(5)
C5 N3 Ru1 111.9(4)
C9 N3 Ru1 110.5(4)
C4 N3 Ru1 104.7(4)
N1 C1 C2 110.9(6)
N2 C2 C1 111.7(6)
C4 C3 N2 112.7(5)
C3 C4 N3 110.2(6)
N3 C5 C6 110.5(5)
N1 C6 C5 112.3(6)
C11 C10 C12 107.6(5)
C11 C10 P1 120.5(5)
C12 C10 P1 111.5(5)
C14 C13 C15 111.1(6)
C14 C13 P1 112.9(5)
C15 C13 P1 118.6(5)
C18 C16 C17 108.6(6)
C18 C16 P1 113.4(5)
C17 C16 P1 111.9(4)
C21 C19 C20 109.8(6)
C21 C19 P2 119.3(5)
C20 C19 P2 112.1(5)
C24 C22 C23 108.4(7)
C24 C22 P2 110.8(5)
C23 C22 P2 112.1(5)
C26 C25 C27 110.8(7)
C26 C25 P2 117.9(5)
C27 C25 P2 113.1(5)

loop_
_geom_bond_atom_site_label_1
_geom_bond_atom_site_label_2
_geom_bond_distance
Ru1 N2 2.161(5)
Ru1 N3 2.170(5)
Ru1 N1 2.185(5)
Ru1 Ru2 2.5159(6)
Ru2 P2 2.2561(16)
Ru2 P1 2.2568(16)
P1 C16 1.869(6)
P1 C13 1.888(7)
P1 C10 1.889(6)
P2 C19 1.871(7)
P2 C22 1.873(7)
P2 C25 1.889(7)
N1 C7 1.477(8)
N1 C1 1.486(8)
N1 C6 1.502(9)
N2 C2 1.468(9)
N2 C8 1.477(9)
N2 C3 1.500(9)
N3 C5 1.475(9)
N3 C9 1.480(8)
N3 C4 1.488(9)
C1 C2 1.507(10)
C3 C4 1.482(11)
C5 C6 1.504(9)
C10 C11 1.521(9)
C10 C12 1.538(9)
C13 C14 1.512(9)
C13 C15 1.536(10)
C16 C18 1.525(9)
C16 C17 1.539(9)
C19 C21 1.530(9)
C19 C20 1.541(10)
C22 C24 1.511(11)
C22 C23 1.526(10)
C25 C26 1.513(10)
C25 C27 1.536(10)

loop_
_geom_torsion_atom_site_label_1
_geom_torsion_atom_site_label_2
_geom_torsion_atom_site_label_3
_geom_torsion_atom_site_label_4
_geom_torsion
N2 Ru1 Ru2 P2 147.3(2)
N3 Ru1 Ru2 P2 -102.40(18)
N1 Ru1 Ru2 P2 11.7(2)
N2 Ru1 Ru2 P1 -9.0(2)
N3 Ru1 Ru2 P1 101.30(18)
N1 Ru1 Ru2 P1 -144.6(2)
P2 Ru2 P1 C16 116.8(2)
Ru1 Ru2 P1 C16 -83.0(2)
P2 Ru2 P1 C13 -132.9(2)
Ru1 Ru2 P1 C13 27.3(2)
P2 Ru2 P1 C10 -4.4(3)
Ru1 Ru2 P1 C10 155.8(3)
P1 Ru2 P2 C19 -18.4(3)
Ru1 Ru2 P2 C19 -178.1(3)
P1 Ru2 P2 C22 105.3(3)
Ru1 Ru2 P2 C22 -54.4(3)
P1 Ru2 P2 C25 -143.1(2)
Ru1 Ru2 P2 C25 57.2(3)
N2 Ru1 N1 C7 -130.6(5)
N3 Ru1 N1 C7 147.4(5)
Ru2 Ru1 N1 C7 18.8(6)
N2 Ru1 N1 C1 -5.9(4)
N3 Ru1 N1 C1 -87.9(4)
Ru2 Ru1 N1 C1 143.5(4)
N2 Ru1 N1 C6 112.6(4)
N3 Ru1 N1 C6 30.7(4)
Ru2 Ru1 N1 C6 -98.0(4)
N3 Ru1 N2 C2 110.8(4)
N1 Ru1 N2 C2 29.0(4)
Ru2 Ru1 N2 C2 -122.5(4)
N3 Ru1 N2 C8 -130.4(5)
N1 Ru1 N2 C8 147.8(5)
Ru2 Ru1 N2 C8 -3.7(6)
N3 Ru1 N2 C3 -8.0(4)
N1 Ru1 N2 C3 -89.9(4)
Ru2 Ru1 N2 C3 118.6(4)
N2 Ru1 N3 C5 -90.0(4)
N1 Ru1 N3 C5 -8.7(4)
Ru2 Ru1 N3 C5 132.9(4)
N2 Ru1 N3 C9 147.3(5)
N1 Ru1 N3 C9 -131.3(5)
Ru2 Ru1 N3 C9 10.3(5)
N2 Ru1 N3 C4 31.1(4)
N1 Ru1 N3 C4 112.4(4)
Ru2 Ru1 N3 C4 -106.0(4)
C7 N1 C1 C2 108.8(6)
C6 N1 C1 C2 -132.0(6)
Ru1 N1 C1 C2 -18.4(7)
C8 N2 C2 C1 -169.5(6)
C3 N2 C2 C1 69.7(7)
Ru1 N2 C2 C1 -48.9(7)
N1 C1 C2 N2 45.8(8)
C2 N2 C3 C4 -133.7(6)
C8 N2 C3 C4 105.9(7)
Ru1 N2 C3 C4 -17.5(7)
N2 C3 C4 N3 46.6(8)
C5 N3 C4 C3 70.9(7)
C9 N3 C4 C3 -168.1(6)
Ru1 N3 C4 C3 -50.3(6)
C9 N3 C5 C6 106.8(6)
C4 N3 C5 C6 -133.3(6)
Ru1 N3 C5 C6 -16.3(7)
C7 N1 C6 C5 -171.7(5)
C1 N1 C6 C5 68.1(7)
Ru1 N1 C6 C5 -50.6(6)
N3 C5 C6 N1 46.3(7)
C16 P1 C10 C11 35.9(6)
C13 P1 C10 C11 -66.5(6)
Ru2 P1 C10 C11 164.0(4)
C16 P1 C10 C12 163.5(5)
C13 P1 C10 C12 61.1(5)
Ru2 P1 C10 C12 -68.4(6)
C16 P1 C13 C14 -177.5(5)
C10 P1 C13 C14 -76.0(6)
Ru2 P1 C13 C14 62.4(5)
C16 P1 C13 C15 -45.0(6)
C10 P1 C13 C15 56.5(6)
Ru2 P1 C13 C15 -165.1(5)
C13 P1 C16 C18 -64.4(6)
C10 P1 C16 C18 -173.0(5)
Ru2 P1 C16 C18 51.7(6)
C13 P1 C16 C17 172.3(5)
C10 P1 C16 C17 63.7(5)
Ru2 P1 C16 C17 -71.6(5)
C22 P2 C19 C21 36.5(7)
C25 P2 C19 C21 -66.3(7)
Ru2 P2 C19 C21 167.5(5)
C22 P2 C19 C20 166.9(5)
C25 P2 C19 C20 64.1(6)
Ru2 P2 C19 C20 -62.1(6)
C19 P2 C22 C24 68.7(6)
C25 P2 C22 C24 176.8(5)
Ru2 P2 C22 C24 -66.3(6)
C19 P2 C22 C23 -170.0(6)
C25 P2 C22 C23 -61.9(6)
Ru2 P2 C22 C23 55.0(6)
C19 P2 C25 C26 51.2(7)
C22 P2 C25 C26 -51.9(7)
Ru2 P2 C25 C26 -174.5(6)
C19 P2 C25 C27 -80.2(5)
C22 P2 C25 C27 176.6(5)
Ru2 P2 C25 C27 54.1(5)
